data_7035584
loop_
_publ_author_name
'Kiefer, Claude'
'Bestgen, Sebastian'
'Gamer, Michael T.'
'Lebedkin, Sergei'
'Kappes, Manfred M.'
'Roesky, Peter W.'

_publ_section_title
;
 Alkynyl-functionalized gold NHC complexes and their coinage metal
 clusters.
;
_journal_issue 30
_journal_name_full 'Dalton transactions (Cambridge, England : 2003)'
_journal_page_first 13662
_journal_page_last 13670
_journal_paper_doi 10.1039/c5dt02228b
_journal_volume 44
_journal_year 2015
_chemical_formula_moiety 'C32 H46 B2 N O P2 S Si Yb, C4 H8 O'
_chemical_formula_sum 'C36 H54 B2 N O2 P2 S Si Yb'
_chemical_formula_weight 849.55
_space_group_crystal_system monoclinic
_space_group_IT_number 14
_space_group_name_Hall '-P 2yn'
_space_group_name_H-M_alt 'P 1 21/n 1'
_symmetry_space_group_name_Hall '-P 2yn'
_symmetry_space_group_name_H-M 'P 1 21/n 1'
_atom_sites_solution_hydrogens mixed
_audit_creation_date 2014-12-09
_audit_creation_method
;
Olex2 1.2
(compiled 2014.11.28 svn.r3106 for OlexSys, GUI svn.r4959)
;
_audit_update_record
;
2014-12-23 deposited with the CCDC.
2015-06-26 downloaded from the CCDC.
;
_cell_angle_alpha 90
_cell_angle_beta 97.227(2)
_cell_angle_gamma 90
_cell_formula_units_Z 4
_cell_length_a 9.8319(2)
_cell_length_b 11.5940(3)
_cell_length_c 35.9470(9)
_cell_measurement_reflns_used 21476
_cell_measurement_temperature 150
_cell_measurement_theta_max 26.13
_cell_measurement_theta_min 1.85
_cell_volume 4065.08(17)
_computing_cell_refinement 'STOE X-AREA, PLATON (A.L.Spek, 2005)'
_computing_data_collection 'STOE X-AREA'
_computing_data_reduction 'STOE X-RED & LANA, PLATON (A.L.Spek, 2005)'
_computing_molecular_graphics 'Diamond 2/3, Olex2 (Dolomanov et al., 2009)'
_computing_publication_material 'MS Word, Olex2 (Dolomanov et al., 2009)'
_computing_structure_refinement 'SHELXL (Sheldrick, 2008)'
_computing_structure_solution 'SHELXS (Sheldrick, 2008)'
_diffrn_ambient_temperature 150
_diffrn_detector 'image plate (34cm diameter)'
_diffrn_detector_area_resol_mean 6.67
_diffrn_detector_type STOE
_diffrn_measured_fraction_theta_full 0.998
_diffrn_measured_fraction_theta_max 0.997
_diffrn_measurement_device '2-circle goniometer'
_diffrn_measurement_device_type 'STOE IPDS2'
_diffrn_measurement_method 'rotation method'
_diffrn_radiation_collimation '0.5mm monocapillary'
_diffrn_radiation_monochromator 'plane graphite'
_diffrn_radiation_type MoK\a
_diffrn_radiation_wavelength 0.71073
_diffrn_reflns_av_R_equivalents 0.0502
_diffrn_reflns_av_unetI/netI 0.0438
_diffrn_reflns_laue_measured_fraction_full 0.998
_diffrn_reflns_laue_measured_fraction_max 0.997
_diffrn_reflns_limit_h_max 11
_diffrn_reflns_limit_h_min -11
_diffrn_reflns_limit_k_max 14
_diffrn_reflns_limit_k_min -14
_diffrn_reflns_limit_l_max 43
_diffrn_reflns_limit_l_min -43
_diffrn_reflns_number 24215
_diffrn_reflns_point_group_measured_fraction_full 0.998
_diffrn_reflns_point_group_measured_fraction_max 0.997
_diffrn_reflns_theta_full 25.242
_diffrn_reflns_theta_max 25.499
_diffrn_reflns_theta_min 1.847
_diffrn_source 'sealed tube, 12x0.4mm long-fine focus'
_exptl_absorpt_coefficient_mu 2.490
_exptl_absorpt_correction_T_max 0.7997
_exptl_absorpt_correction_T_min 0.4097
_exptl_absorpt_correction_type integration
_exptl_absorpt_process_details 'STOE X-RED & X-SHAPE'
_exptl_crystal_colour yellow
_exptl_crystal_colour_primary yellow
_exptl_crystal_density_diffrn 1.388
_exptl_crystal_description needle
_exptl_crystal_F_000 1732
_exptl_crystal_size_max 0.637
_exptl_crystal_size_mid 0.286
_exptl_crystal_size_min 0.105
_refine_diff_density_max 0.758
_refine_diff_density_min -1.035
_refine_diff_density_rms 0.072
_refine_ls_extinction_method none
_refine_ls_goodness_of_fit_ref 0.916
_refine_ls_hydrogen_treatment mixed
_refine_ls_matrix_type full
_refine_ls_number_parameters 480
_refine_ls_number_reflns 7540
_refine_ls_number_restraints 0
_refine_ls_restrained_S_all 0.916
_refine_ls_R_factor_all 0.0411
_refine_ls_R_factor_gt 0.0278
_refine_ls_shift/su_max 0.001
_refine_ls_shift/su_mean 0.000
_refine_ls_structure_factor_coef Fsqd
_refine_ls_weighting_details 'w=1/[\s^2^(Fo^2^)+(0.0341P)^2^] where P=(Fo^2^+2Fc^2^)/3'
_refine_ls_weighting_scheme calc
_refine_ls_wR_factor_gt 0.0595
_refine_ls_wR_factor_ref 0.0624
_reflns_Friedel_coverage 0.000
_reflns_number_gt 5948
_reflns_number_total 7540
_reflns_threshold_expression 'I > 2\s(I)'
_cod_data_source_file c5dt02228b2.cif
_cod_data_source_block 8
_cod_depositor_comments 'Adding full bibliography for 7035578--7035585.cif.'
_cod_database_code 7035584
_audit_block_doi 10.5517/cc13y1x0
_shelxl_version_number 2014/6
_shelx_space_group_comment
;
The symmetry employed for this shelxl refinement is uniquely defined
by the following loop, which should always be used as a source of
symmetry information in preference to the above space-group names.
They are only intended as comments.
;
_olex2_refinement_description
;
1. Fixed Uiso
 At 1.2 times of:
  All C(H) groups, All C(H,H) groups, All C(H,H,H,H) groups
 At 1.5 times of:
  All C(H,H,H) groups
2. Others
 Sof(H36C)=Sof(H36D)=1-FVAR(1)
 Sof(H36A)=Sof(H36B)=FVAR(1)
 Sof(H33C)=Sof(H33D)=1-FVAR(2)
 Sof(H33A)=Sof(H33B)=FVAR(2)
 Sof(H30C)=Sof(H30D)=Sof(H32C)=Sof(H32D)=1-FVAR(3)
 Sof(H30A)=Sof(H30B)=Sof(H32A)=Sof(H32B)=FVAR(3)
 Fixed Sof: C31A(0.5) H31A(0.5) H31B(0.5) C31B(0.5) H31C(0.5) H31D(0.5)
 C34A(0.5) H34A(0.5) H34B(0.5) C34B(0.5) H34C(0.5) H34D(0.5) C35A(0.5)
 H35A(0.5) H35B(0.5) C35B(0.5) H35C(0.5) H35D(0.5)
3.a Ternary CH refined with riding coordinates:
 C1(H1)
3.b Secondary CH2 refined with riding coordinates:
 C29(H29A,H29B), C30(H30A,H30B), C30(H30C,H30D), C31A(H31A,H31B), C31B(H31C,
 H31D), C32(H32A,H32B), C32(H32C,H32D), C33(H33A,H33B), C33(H33C,H33D),
 C34A(H34A,H34B), C34B(H34C,H34D), C35A(H35A,H35B), C35B(H35C,H35D), C36(H36A,
 H36B), C36(H36C,H36D)
3.c Aromatic/amide H refined with riding coordinates:
 C3(H3), C4(H4), C5(H5), C6(H6), C7(H7), C9(H9), C10(H10), C11(H11), C12(H12),
 C13(H13), C15(H15), C16(H16), C17(H17), C18(H18), C19(H19), C21(H21), C22(H22),
  C23(H23), C24(H24), C25(H25)
3.d Idealised Me refined as rotating group:
 C26(H26A,H26B,H26C), C27(H27A,H27B,H27C), C28(H28A,H28B,H28C)
;
_olex2_submission_special_instructions 'No special instructions were received'

loop_
_space_group_symop_operation_xyz
'x, y, z'
'-x+1/2, y+1/2, -z+1/2'
'-x, -y, -z'
'x-1/2, -y-1/2, z-1/2'

loop_
_atom_site_label
_atom_site_type_symbol
_atom_site_fract_x
_atom_site_fract_y
_atom_site_fract_z
_atom_site_U_iso_or_equiv
_atom_site_adp_type
_atom_site_occupancy
_atom_site_site_symmetry_order
_atom_site_calc_flag
_atom_site_refinement_flags_posn
_atom_site_refinement_flags_occupancy
_atom_site_disorder_assembly
_atom_site_disorder_group
B1 B 0.0318(5) 0.0647(5) 0.16523(15) 0.0679(14) Uani 1 1 d . . . .
B2 B 0.3093(7) -0.1792(4) 0.16577(15) 0.0672(14) Uani 1 1 d . . . .
C1 C 0.5320(3) 0.0971(3) 0.15574(8) 0.0409(7) Uani 1 1 d . . . .
H1 H 0.6071 0.0458 0.1675 0.049 Uiso 1 1 calc R . . .
C2 C 0.6141(4) 0.2320(3) 0.22341(9) 0.0477(8) Uani 1 1 d . . . .
C3 C 0.5669(5) 0.3007(4) 0.25057(11) 0.0673(11) Uani 1 1 d . . . .
H3 H 0.4807 0.3382 0.2456 0.081 Uiso 1 1 calc R . . .
C4 C 0.6460(7) 0.3149(4) 0.28523(12) 0.0840(15) Uani 1 1 d . . . .
H4 H 0.6139 0.3627 0.3037 0.101 Uiso 1 1 calc R . . .
C5 C 0.7677(6) 0.2612(4) 0.29261(12) 0.0785(14) Uani 1 1 d . . . .
H5 H 0.8207 0.2716 0.3163 0.094 Uiso 1 1 calc R . . .
C6 C 0.8162(5) 0.1918(5) 0.26641(12) 0.0783(13) Uani 1 1 d . . . .
H6 H 0.9022 0.1542 0.2720 0.094 Uiso 1 1 calc R . . .
C7 C 0.7385(4) 0.1766(4) 0.23145(10) 0.0633(10) Uani 1 1 d . . . .
H7 H 0.7714 0.1282 0.2132 0.076 Uiso 1 1 calc R . . .
C8 C 0.6150(4) 0.3458(3) 0.15531(9) 0.0482(8) Uani 1 1 d . . . .
C9 C 0.5673(5) 0.4592(3) 0.15357(10) 0.0578(9) Uani 1 1 d . . . .
H9 H 0.4826 0.4783 0.1622 0.069 Uiso 1 1 calc R . . .
C10 C 0.6458(6) 0.5440(4) 0.13899(11) 0.0697(12) Uani 1 1 d . . . .
H10 H 0.6138 0.6214 0.1373 0.084 Uiso 1 1 calc R . . .
C11 C 0.7690(5) 0.5169(4) 0.12704(12) 0.0709(12) Uani 1 1 d . . . .
H11 H 0.8226 0.5758 0.1176 0.085 Uiso 1 1 calc R . . .
C12 C 0.8155(4) 0.4050(4) 0.12859(10) 0.0633(10) Uani 1 1 d . . . .
H12 H 0.9006 0.3867 0.1200 0.076 Uiso 1 1 calc R . . .
C13 C 0.7392(4) 0.3194(3) 0.14250(10) 0.0538(9) Uani 1 1 d . . . .
H13 H 0.7712 0.2420 0.1434 0.065 Uiso 1 1 calc R . . .
C14 C 0.5321(3) 0.1852(3) 0.07673(8) 0.0416(7) Uani 1 1 d . . . .
C15 C 0.4638(4) 0.2894(3) 0.07481(9) 0.0476(8) Uani 1 1 d . . . .
H15 H 0.3902 0.3006 0.0892 0.057 Uiso 1 1 calc R . . .
C16 C 0.5004(4) 0.3779(3) 0.05232(9) 0.0560(9) Uani 1 1 d . . . .
H16 H 0.4535 0.4497 0.0517 0.067 Uiso 1 1 calc R . . .
C17 C 0.6055(4) 0.3617(3) 0.03071(10) 0.0585(10) Uani 1 1 d . . . .
H17 H 0.6310 0.4218 0.0150 0.070 Uiso 1 1 calc R . . .
C18 C 0.6728(4) 0.2573(4) 0.03218(10) 0.0589(10) Uani 1 1 d . . . .
H18 H 0.7447 0.2459 0.0172 0.071 Uiso 1 1 calc R . . .
C19 C 0.6383(4) 0.1693(3) 0.05488(9) 0.0485(8) Uani 1 1 d . . . .
H19 H 0.6864 0.0981 0.0557 0.058 Uiso 1 1 calc R . . .
C20 C 0.5650(4) -0.0565(3) 0.09548(9) 0.0432(8) Uani 1 1 d . . . .
C21 C 0.7045(4) -0.0737(3) 0.10511(10) 0.0486(8) Uani 1 1 d . . . .
H21 H 0.7571 -0.0190 0.1204 0.058 Uiso 1 1 calc R . . .
C22 C 0.7677(4) -0.1705(3) 0.09249(12) 0.0604(10) Uani 1 1 d . . . .
H22 H 0.8633 -0.1820 0.0992 0.072 Uiso 1 1 calc R . . .
C23 C 0.6923(5) -0.2497(3) 0.07025(11) 0.0605(10) Uani 1 1 d . . . .
H23 H 0.7365 -0.3146 0.0610 0.073 Uiso 1 1 calc R . . .
C24 C 0.5537(5) -0.2358(3) 0.06133(11) 0.0603(10) Uani 1 1 d . . . .
H24 H 0.5017 -0.2919 0.0464 0.072 Uiso 1 1 calc R . . .
C25 C 0.4893(4) -0.1401(3) 0.07406(9) 0.0502(8) Uani 1 1 d . . . .
H25 H 0.3929 -0.1313 0.0682 0.060 Uiso 1 1 calc R . . .
C26 C 0.0831(6) 0.1941(6) 0.06418(16) 0.1032(19) Uani 1 1 d . . . .
H26A H 0.1371 0.2654 0.0652 0.155 Uiso 1 1 calc GR . . .
H26B H 0.0357 0.1887 0.0865 0.155 Uiso 1 1 calc GR . . .
H26C H 0.0155 0.1948 0.0417 0.155 Uiso 1 1 calc GR . . .
C27 C 0.2797(5) 0.0776(5) 0.01835(11) 0.0755(13) Uani 1 1 d . . . .
H27A H 0.2108 0.0617 -0.0032 0.113 Uiso 1 1 calc GR . . .
H27B H 0.3537 0.0207 0.0191 0.113 Uiso 1 1 calc GR . . .
H27C H 0.3173 0.1551 0.0159 0.113 Uiso 1 1 calc GR . . .
C28 C 0.0914(5) -0.0640(5) 0.05911(13) 0.0909(17) Uani 1 1 d . . . .
H28A H 0.0530 -0.0755 0.0827 0.136 Uiso 1 1 calc GR . . .
H28B H 0.1481 -0.1307 0.0544 0.136 Uiso 1 1 calc GR . . .
H28C H 0.0167 -0.0558 0.0385 0.136 Uiso 1 1 calc GR . . .
C29 C 0.2985(5) 0.0837(5) 0.25883(11) 0.0831(14) Uani 1 1 d . . . .
H29A H 0.2029 0.0557 0.2575 0.100 Uiso 1 1 calc R . . .
H29B H 0.2974 0.1689 0.2568 0.100 Uiso 1 1 calc R . . .
C30 C 0.3814(8) 0.0459(6) 0.29498(13) 0.103(2) Uani 1 1 d . . . .
H30A H 0.4032 0.1131 0.3117 0.124 Uiso 0.49(6) 1 calc R P A 1
H30B H 0.3289 -0.0106 0.3081 0.124 Uiso 0.49(6) 1 calc R P A 1
H30C H 0.3211 0.0283 0.3143 0.124 Uiso 0.51(6) 1 calc R P A 2
H30D H 0.4478 0.1063 0.3047 0.124 Uiso 0.51(6) 1 calc R P A 2
C31A C 0.4991(19) -0.0031(11) 0.2860(3) 0.089(5) Uani 0.5 1 d . P B 1
H31A H 0.5271 -0.0678 0.3032 0.107 Uiso 0.5 1 calc R P B 1
H31B H 0.5740 0.0545 0.2881 0.107 Uiso 0.5 1 calc R P B 1
C31B C 0.4584(19) -0.0674(13) 0.2833(4) 0.108(5) Uani 0.5 1 d . P B 2
H31C H 0.5497 -0.0755 0.2983 0.130 Uiso 0.5 1 calc R P B 2
H31D H 0.4037 -0.1376 0.2865 0.130 Uiso 0.5 1 calc R P B 2
C32 C 0.4703(6) -0.0473(4) 0.24539(12) 0.0786(13) Uani 1 1 d . . . .
H32A H 0.5535 -0.0436 0.2325 0.094 Uiso 0.49(6) 1 calc R P A 1
H32B H 0.4354 -0.1275 0.2445 0.094 Uiso 0.49(6) 1 calc R P A 1
H32C H 0.4608 -0.1212 0.2315 0.094 Uiso 0.51(6) 1 calc R P A 2
H32D H 0.5623 -0.0155 0.2431 0.094 Uiso 0.51(6) 1 calc R P A 2
C33 C 0.8667(5) 0.4428(5) -0.03267(13) 0.0885(16) Uani 1 1 d . . . .
H33A H 0.9087 0.3919 -0.0123 0.106 Uiso 0.24(13) 1 calc R P C 1
H33B H 0.8458 0.5176 -0.0214 0.106 Uiso 0.24(13) 1 calc R P C 1
H33C H 0.8969 0.4075 -0.0079 0.106 Uiso 0.76(13) 1 calc R P C 2
H33D H 0.8555 0.5269 -0.0293 0.106 Uiso 0.76(13) 1 calc R P C 2
C34A C 0.965(3) 0.462(2) -0.0593(6) 0.091(8) Uani 0.5 1 d . P D 1
H34A H 1.0372 0.4017 -0.0574 0.109 Uiso 0.5 1 calc R P D 1
H34B H 1.0080 0.5391 -0.0564 0.109 Uiso 0.5 1 calc R P D 1
C34B C 0.966(2) 0.419(2) -0.0592(8) 0.082(6) Uani 0.5 1 d . P D 2
H34C H 1.0306 0.4840 -0.0594 0.098 Uiso 0.5 1 calc R P D 2
H34D H 1.0187 0.3484 -0.0514 0.098 Uiso 0.5 1 calc R P D 2
C35A C 0.862(3) 0.451(2) -0.0970(7) 0.102(8) Uani 0.5 1 d . P D 1
H35A H 0.8417 0.5283 -0.1080 0.123 Uiso 0.5 1 calc R P D 1
H35B H 0.9031 0.4032 -0.1155 0.123 Uiso 0.5 1 calc R P D 1
C35B C 0.893(3) 0.4032(18) -0.0956(8) 0.080(6) Uani 0.5 1 d . P D 2
H35C H 0.9196 0.3300 -0.1069 0.096 Uiso 0.5 1 calc R P D 2
H35D H 0.9103 0.4679 -0.1124 0.096 Uiso 0.5 1 calc R P D 2
C36 C 0.7430(5) 0.4005(5) -0.08852(12) 0.0816(14) Uani 1 1 d . . . .
H36A H 0.7340 0.3223 -0.0996 0.098 Uiso 0.33(10) 1 calc R P D 1
H36B H 0.6632 0.4468 -0.0994 0.098 Uiso 0.33(10) 1 calc R P D 1
H36C H 0.6951 0.4714 -0.0983 0.098 Uiso 0.67(10) 1 calc R P D 2
H36D H 0.6956 0.3330 -0.1010 0.098 Uiso 0.67(10) 1 calc R P D 2
N N 0.3157(3) 0.0631(2) 0.10310(7) 0.0425(6) Uani 1 1 d . . . .
O1 O 0.3662(3) 0.0330(2) 0.22900(6) 0.0552(6) Uani 1 1 d . . . .
O2 O 0.7445(3) 0.3930(3) -0.04923(8) 0.0820(9) Uani 1 1 d . . . .
P1 P 0.52197(10) 0.23286(8) 0.17622(2) 0.0436(2) Uani 1 1 d . . . .
P2 P 0.47913(9) 0.07394(7) 0.10782(2) 0.03867(18) Uani 1 1 d . . . .
S S 0.32471(10) 0.27537(8) 0.17535(3) 0.0551(2) Uani 1 1 d . . . .
Si Si 0.19847(11) 0.06845(11) 0.06246(3) 0.0572(3) Uani 1 1 d . . . .
Yb Yb 0.28302(2) 0.03515(2) 0.16518(2) 0.04268(5) Uani 1 1 d . . . .
H2A H 0.404(5) -0.125(4) 0.1684(12) 0.080(13) Uiso 1 1 d . . . .
H2B H 0.235(4) -0.143(3) 0.1390(11) 0.064(11) Uiso 1 1 d . . . .
H1A H -0.077(5) 0.074(4) 0.1648(12) 0.085(14) Uiso 1 1 d . . . .
H1B H 0.088(5) 0.134(4) 0.1496(13) 0.088(14) Uiso 1 1 d . . . .
H1C H 0.089(5) 0.047(4) 0.1922(15) 0.092(15) Uiso 1 1 d . . . .
H2C H 0.261(4) -0.144(3) 0.1925(11) 0.069(12) Uiso 1 1 d . . . .
H1D H 0.067(6) -0.014(5) 0.1470(15) 0.105(17) Uiso 1 1 d . . . .
H2D H 0.334(5) -0.274(5) 0.1662(13) 0.101(16) Uiso 1 1 d . . . .

loop_
_atom_site_aniso_label
_atom_site_aniso_U_11
_atom_site_aniso_U_22
_atom_site_aniso_U_33
_atom_site_aniso_U_23
_atom_site_aniso_U_13
_atom_site_aniso_U_12
B1 0.042(3) 0.099(4) 0.064(3) 0.004(3) 0.009(2) -0.006(3)
B2 0.089(4) 0.053(3) 0.058(3) 0.005(2) 0.003(3) -0.007(3)
C1 0.0446(18) 0.0424(17) 0.0353(15) 0.0011(13) 0.0034(13) -0.0005(15)
C2 0.056(2) 0.0493(19) 0.0381(17) 0.0008(14) 0.0068(15) -0.0083(17)
C3 0.089(3) 0.064(2) 0.048(2) -0.0094(18) 0.004(2) 0.004(2)
C4 0.135(5) 0.070(3) 0.045(2) -0.013(2) 0.001(3) -0.004(3)
C5 0.105(4) 0.078(3) 0.046(2) 0.002(2) -0.011(2) -0.025(3)
C6 0.073(3) 0.102(4) 0.055(2) 0.007(2) -0.012(2) -0.002(3)
C7 0.062(3) 0.084(3) 0.0420(19) -0.0040(19) -0.0010(18) -0.002(2)
C8 0.056(2) 0.0497(19) 0.0365(16) 0.0023(14) -0.0024(15) -0.0083(17)
C9 0.077(3) 0.0480(19) 0.0476(19) 0.0009(17) 0.0037(18) -0.003(2)
C10 0.102(4) 0.048(2) 0.057(2) 0.0062(18) 0.002(2) -0.010(2)
C11 0.084(3) 0.067(3) 0.059(2) 0.012(2) 0.001(2) -0.028(3)
C12 0.060(2) 0.072(3) 0.055(2) 0.015(2) -0.0012(19) -0.017(2)
C13 0.055(2) 0.055(2) 0.0493(19) 0.0080(16) -0.0011(17) -0.0072(18)
C14 0.0433(19) 0.0487(18) 0.0319(15) 0.0023(13) 0.0015(14) -0.0007(16)
C15 0.052(2) 0.054(2) 0.0371(17) 0.0044(14) 0.0076(15) 0.0054(18)
C16 0.070(3) 0.054(2) 0.0436(18) 0.0077(16) 0.0057(17) 0.005(2)
C17 0.071(3) 0.061(2) 0.0443(19) 0.0127(17) 0.0120(18) -0.005(2)
C18 0.061(2) 0.072(3) 0.047(2) 0.0079(18) 0.0208(18) -0.003(2)
C19 0.047(2) 0.056(2) 0.0432(18) 0.0025(15) 0.0109(15) -0.0006(17)
C20 0.0442(18) 0.0476(19) 0.0391(16) 0.0053(13) 0.0101(14) -0.0004(15)
C21 0.0413(19) 0.0515(19) 0.0531(19) 0.0048(15) 0.0062(16) -0.0016(16)
C22 0.049(2) 0.058(2) 0.077(3) 0.018(2) 0.022(2) 0.011(2)
C23 0.075(3) 0.050(2) 0.061(2) 0.0043(18) 0.024(2) 0.013(2)
C24 0.079(3) 0.051(2) 0.052(2) -0.0050(17) 0.008(2) -0.001(2)
C25 0.050(2) 0.052(2) 0.0476(19) -0.0001(16) 0.0031(16) -0.0060(17)
C26 0.074(3) 0.143(5) 0.087(4) 0.019(3) -0.013(3) 0.032(4)
C27 0.064(3) 0.117(4) 0.043(2) 0.012(2) -0.0033(19) -0.018(3)
C28 0.066(3) 0.143(5) 0.059(3) 0.013(3) -0.010(2) -0.042(3)
C29 0.087(3) 0.122(4) 0.044(2) -0.009(2) 0.023(2) 0.001(3)
C30 0.148(6) 0.118(5) 0.044(2) 0.005(3) 0.014(3) -0.023(5)
C31A 0.140(13) 0.073(7) 0.044(5) 0.012(5) -0.030(7) -0.018(8)
C31B 0.134(14) 0.116(11) 0.073(8) 0.039(9) 0.003(8) 0.011(11)
C32 0.089(3) 0.077(3) 0.063(3) 0.015(2) -0.017(2) 0.006(3)
C33 0.080(3) 0.127(4) 0.058(3) -0.002(3) 0.010(2) -0.036(3)
C34A 0.103(13) 0.112(17) 0.058(7) -0.004(9) 0.012(7) -0.051(11)
C34B 0.042(7) 0.099(15) 0.108(12) -0.024(10) 0.021(6) -0.022(8)
C35A 0.12(2) 0.14(2) 0.050(7) 0.010(13) 0.015(9) -0.043(16)
C35B 0.071(10) 0.105(14) 0.068(10) -0.023(11) 0.026(8) -0.027(11)
C36 0.072(3) 0.116(4) 0.056(2) -0.015(3) 0.006(2) -0.004(3)
N 0.0391(15) 0.0564(17) 0.0327(13) 0.0055(11) 0.0077(11) -0.0003(13)
O1 0.0654(16) 0.0660(15) 0.0332(11) 0.0023(11) 0.0022(11) 0.0040(14)
O2 0.070(2) 0.119(3) 0.0582(17) -0.0061(17) 0.0135(15) -0.025(2)
P1 0.0462(5) 0.0450(5) 0.0391(4) 0.0002(3) 0.0028(4) -0.0012(4)
P2 0.0360(4) 0.0465(4) 0.0336(4) 0.0017(3) 0.0049(3) -0.0009(4)
S 0.0510(5) 0.0536(5) 0.0610(5) -0.0006(4) 0.0078(4) 0.0070(5)
Si 0.0408(5) 0.0863(8) 0.0427(5) 0.0101(5) -0.0016(4) -0.0020(5)
Yb 0.03971(8) 0.05267(9) 0.03637(7) 0.00204(7) 0.00754(5) -0.00182(8)

loop_
_atom_type_symbol
_atom_type_description
_atom_type_scat_dispersion_real
_atom_type_scat_dispersion_imag
_atom_type_scat_source
C C 0.0033 0.0016 'International Tables Vol C Tables 4.2.6.8 and 6.1.1.4'
H H 0.0000 0.0000 'International Tables Vol C Tables 4.2.6.8 and 6.1.1.4'
B B 0.0013 0.0007 'International Tables Vol C Tables 4.2.6.8 and 6.1.1.4'
N N 0.0061 0.0033 'International Tables Vol C Tables 4.2.6.8 and 6.1.1.4'
O O 0.0106 0.0060 'International Tables Vol C Tables 4.2.6.8 and 6.1.1.4'
P P 0.1023 0.0942 'International Tables Vol C Tables 4.2.6.8 and 6.1.1.4'
S S 0.1246 0.1234 'International Tables Vol C Tables 4.2.6.8 and 6.1.1.4'
Si Si 0.0817 0.0704 'International Tables Vol C Tables 4.2.6.8 and 6.1.1.4'
Yb Yb -0.3850 5.5486 'International Tables Vol C Tables 4.2.6.8 and 6.1.1.4'

loop_
_citation_id
_citation_doi
_citation_year
1 10.1039/C4DT04034A 2015

loop_
_geom_angle_atom_site_label_1
_geom_angle_atom_site_label_2
_geom_angle_atom_site_label_3
_geom_angle
Yb B1 H1A 178(3)
Yb B1 H1B 64(2)
Yb B1 H1C 65(3)
Yb B1 H1D 62(3)
H1A B1 H1B 117(3)
H1A B1 H1C 116(4)
H1A B1 H1D 115(4)
H1B B1 H1C 110(3)
H1B B1 H1D 94(3)
H1C B1 H1D 101(4)
Yb B2 H2A 62(2)
Yb B2 H2B 66.4(18)
Yb B2 H2C 67.6(18)
Yb B2 H2D 173(3)
H2A B2 H2B 107(3)
H2A B2 H2C 99(3)
H2A B2 H2D 111(3)
H2B B2 H2C 105(3)
H2B B2 H2D 117(3)
H2C B2 H2D 115(3)
P1 C1 H1 115.8
P1 C1 P2 121.74(19)
P1 C1 Yb 95.14(14)
P2 C1 H1 115.8
P2 C1 Yb 85.35(13)
Yb C1 H1 115.8
C3 C2 P1 118.8(3)
C7 C2 C3 119.1(4)
C7 C2 P1 121.5(3)
C2 C3 H3 120.0
C2 C3 C4 120.0(5)
C4 C3 H3 120.0
C3 C4 H4 119.9
C5 C4 C3 120.3(4)
C5 C4 H4 119.9
C4 C5 H5 119.5
C4 C5 C6 121.0(4)
C6 C5 H5 119.5
C5 C6 H6 120.2
C5 C6 C7 119.7(5)
C7 C6 H6 120.2
C2 C7 C6 120.0(4)
C2 C7 H7 120.0
C6 C7 H7 120.0
C9 C8 P1 121.0(3)
C13 C8 C9 119.8(3)
C13 C8 P1 119.1(3)
C8 C9 H9 120.6
C10 C9 C8 118.9(4)
C10 C9 H9 120.6
C9 C10 H10 119.7
C11 C10 C9 120.6(4)
C11 C10 H10 119.7
C10 C11 H11 119.8
C10 C11 C12 120.4(4)
C12 C11 H11 119.8
C11 C12 H12 120.0
C11 C12 C13 120.1(4)
C13 C12 H12 120.0
C8 C13 H13 119.9
C12 C13 C8 120.2(4)
C12 C13 H13 119.9
C15 C14 C19 118.8(3)
C15 C14 P2 118.4(2)
C19 C14 P2 122.9(3)
C14 C15 H15 119.4
C14 C15 C16 121.2(3)
C16 C15 H15 119.4
C15 C16 H16 120.1
C15 C16 C17 119.7(4)
C17 C16 H16 120.1
C16 C17 H17 120.4
C18 C17 C16 119.2(3)
C18 C17 H17 120.4
C17 C18 H18 119.3
C19 C18 C17 121.4(3)
C19 C18 H18 119.3
C14 C19 H19 120.2
C18 C19 C14 119.6(3)
C18 C19 H19 120.2
C21 C20 C25 118.7(3)
C21 C20 P2 122.4(3)
C25 C20 P2 118.8(3)
C20 C21 H21 119.8
C20 C21 C22 120.4(4)
C22 C21 H21 119.8
C21 C22 H22 120.0
C23 C22 C21 120.0(4)
C23 C22 H22 120.0
C22 C23 H23 119.8
C24 C23 C22 120.4(4)
C24 C23 H23 119.8
C23 C24 H24 120.0
C23 C24 C25 120.0(4)
C25 C24 H24 120.0
C20 C25 H25 119.8
C24 C25 C20 120.4(4)
C24 C25 H25 119.8
H26A C26 H26B 109.5
H26A C26 H26C 109.5
H26B C26 H26C 109.5
Si C26 H26A 109.5
Si C26 H26B 109.5
Si C26 H26C 109.5
H27A C27 H27B 109.5
H27A C27 H27C 109.5
H27B C27 H27C 109.5
Si C27 H27A 109.5
Si C27 H27B 109.5
Si C27 H27C 109.5
H28A C28 H28B 109.5
H28A C28 H28C 109.5
H28B C28 H28C 109.5
Si C28 H28A 109.5
Si C28 H28B 109.5
Si C28 H28C 109.5
H29A C29 H29B 108.7
C30 C29 H29A 110.6
C30 C29 H29B 110.6
O1 C29 H29A 110.6
O1 C29 H29B 110.6
O1 C29 C30 105.7(4)
C29 C30 H30A 110.2
C29 C30 H30B 110.2
C29 C30 H30C 111.0
C29 C30 H30D 111.0
C29 C30 C31B 103.6(6)
H30A C30 H30B 108.5
H30C C30 H30D 109.0
C31A C30 C29 107.3(6)
C31A C30 H30A 110.2
C31A C30 H30B 110.2
C31B C30 H30C 111.0
C31B C30 H30D 111.0
C30 C31A H31A 110.2
C30 C31A H31B 110.2
C30 C31A C32 107.7(10)
H31A C31A H31B 108.5
C32 C31A H31A 110.2
C32 C31A H31B 110.2
C30 C31B H31C 111.3
C30 C31B H31D 111.3
H31C C31B H31D 109.2
C32 C31B C30 102.6(8)
C32 C31B H31C 111.3
C32 C31B H31D 111.3
C31A C32 H32A 111.4
C31A C32 H32B 111.4
C31B C32 H32C 109.4
C31B C32 H32D 109.4
C31B C32 O1 111.1(8)
H32A C32 H32B 109.2
H32C C32 H32D 108.0
O1 C32 C31A 102.0(7)
O1 C32 H32A 111.4
O1 C32 H32B 111.4
O1 C32 H32C 109.4
O1 C32 H32D 109.4
H33A C33 H33B 107.8
H33C C33 H33D 108.9
C34A C33 H33A 109.0
C34A C33 H33B 109.0
C34B C33 H33C 110.9
C34B C33 H33D 110.9
O2 C33 H33A 109.0
O2 C33 H33B 109.0
O2 C33 H33C 110.9
O2 C33 H33D 110.9
O2 C33 C34A 112.9(10)
O2 C33 C34B 104.4(9)
C33 C34A H34A 112.1
C33 C34A H34B 112.1
C33 C34A C35A 98.1(18)
H34A C34A H34B 109.8
C35A C34A H34A 112.1
C35A C34A H34B 112.1
C33 C34B H34C 109.9
C33 C34B H34D 109.9
H34C C34B H34D 108.3
C35B C34B C33 109.0(17)
C35B C34B H34C 109.9
C35B C34B H34D 109.9
C34A C35A H35A 110.0
C34A C35A H35B 110.0
H35A C35A H35B 108.4
C36 C35A C34A 108.3(19)
C36 C35A H35A 110.0
C36 C35A H35B 110.0
C34B C35B H35C 111.1
C34B C35B H35D 111.1
C34B C35B C36 103.5(18)
H35C C35B H35D 109.0
C36 C35B H35C 111.1
C36 C35B H35D 111.1
C35A C36 H36A 109.6
C35A C36 H36B 109.6
C35A C36 O2 110.3(12)
C35B C36 H36C 110.5
C35B C36 H36D 110.5
H36A C36 H36B 108.1
H36C C36 H36D 108.7
O2 C36 C35B 106.2(11)
O2 C36 H36A 109.6
O2 C36 H36B 109.6
O2 C36 H36C 110.5
O2 C36 H36D 110.5
P2 N Si 129.45(16)
P2 N Yb 99.68(12)
Si N Yb 130.86(14)
C29 O1 Yb 125.7(2)
C32 O1 C29 108.9(3)
C32 O1 Yb 123.2(2)
C33 O2 C36 107.5(3)
C1 P1 C2 109.88(16)
C1 P1 C8 114.72(16)
C1 P1 S 108.78(12)
C1 P1 Yb 52.75(11)
C2 P1 S 112.61(13)
C2 P1 Yb 112.00(11)
C8 P1 C2 99.94(16)
C8 P1 S 110.77(13)
C8 P1 Yb 147.98(11)
S P1 Yb 59.32(4)
C1 P2 C14 114.88(15)
C1 P2 C20 106.14(16)
C1 P2 Yb 59.34(11)
C14 P2 Yb 141.00(11)
C20 P2 C14 105.18(15)
C20 P2 Yb 113.49(10)
N P2 C1 106.59(15)
N P2 C14 110.54(15)
N P2 C20 113.64(16)
N P2 Yb 48.96(9)
P1 S Yb 83.33(4)
C26 Si C27 108.2(3)
C26 Si C28 108.0(3)
C28 Si C27 106.9(2)
N Si C26 110.1(2)
N Si C27 113.89(17)
N Si C28 109.53(18)
B1 Yb B2 103.8(2)
B1 Yb C1 154.98(16)
B1 Yb P1 126.87(15)
B1 Yb P2 134.07(13)
B1 Yb S 89.55(15)
B1 Yb H2A 130.2(13)
B1 Yb H2B 88.3(10)
B1 Yb H1B 27.6(12)
B1 Yb H1C 25.6(14)
B1 Yb H2C 88.7(10)
B1 Yb H1D 28.7(14)
B2 Yb C1 100.18(16)
B2 Yb P1 128.62(15)
B2 Yb P2 94.55(14)
B2 Yb S 164.57(14)
B2 Yb H2A 26.6(12)
B2 Yb H2B 28.8(10)
B2 Yb H1B 126.4(12)
B2 Yb H1C 98.5(12)
B2 Yb H2C 28.5(10)
B2 Yb H1D 80.9(14)
C1 Yb P1 32.11(7)
C1 Yb P2 35.31(7)
C1 Yb S 67.90(7)
C1 Yb H2A 74.3(12)
C1 Yb H2B 110.1(10)
C1 Yb H1B 127.8(13)
C1 Yb H1C 153.9(12)
C1 Yb H2C 116.2(10)
C1 Yb H1D 155.6(14)
N Yb B1 103.83(14)
N Yb B2 96.92(14)
N Yb C1 65.84(9)
N Yb O1 150.84(10)
N Yb P1 80.46(7)
N Yb P2 31.36(7)
N Yb S 87.21(7)
N Yb H2A 91.7(11)
N Yb H2B 77.2(10)
N Yb H1B 84.6(12)
N Yb H1C 129.4(14)
N Yb H2C 124.4(10)
N Yb H1D 89.7(14)
O1 Yb B1 103.01(14)
O1 Yb B2 87.59(14)
O1 Yb C1 84.99(9)
O1 Yb P1 74.41(7)
O1 Yb P2 119.73(7)
O1 Yb S 81.77(7)
O1 Yb H2A 79.6(11)
O1 Yb H2B 114.9(10)
O1 Yb H1B 115.6(12)
O1 Yb H1C 77.8(14)
O1 Yb H2C 67.3(10)
O1 Yb H1D 119.4(14)
P1 Yb H2A 102.0(12)
P1 Yb H2B 142.1(10)
P1 Yb H1B 104.5(12)
P1 Yb H1C 122.8(12)
P1 Yb H2C 132.9(10)
P1 Yb H1D 149.6(14)
P2 Yb P1 57.96(2)
P2 Yb H2A 76.9(11)
P2 Yb H2B 88.4(10)
P2 Yb H1B 110.6(12)
P2 Yb H1C 158.7(13)
P2 Yb H2C 121.5(10)
P2 Yb H1D 120.4(14)
S Yb P1 37.34(3)
S Yb P2 81.23(3)
S Yb H2A 138.9(12)
S Yb H2B 163.2(10)
S Yb H1B 68.6(12)
S Yb H1C 90.2(11)
S Yb H2C 147.8(10)
S Yb H1D 114.1(14)
H2A Yb H2B 49.1(15)
H2A Yb H1B 152.1(18)
H2A Yb H1C 120.7(17)
H2A Yb H2C 45.7(15)
H2A Yb H1D 107.0(18)
H2B Yb H1B 103.3(16)
H2B Yb H1C 95.0(15)
H2B Yb H2C 48.8(14)
H2B Yb H1D 60.4(17)
H1B Yb H1C 48.1(17)
H1B Yb H2C 116.1(16)
H1B Yb H1D 45.6(18)
H1C Yb H2C 74.9(16)
H1C Yb H1D 46.3(18)
H2C Yb H1D 76.0(17)

loop_
_geom_bond_atom_site_label_1
_geom_bond_atom_site_label_2
_geom_bond_distance
B1 Yb 2.494(5)
B1 H1A 1.08(5)
B1 H1B 1.16(5)
B1 H1C 1.08(5)
B1 H1D 1.20(5)
B2 Yb 2.498(5)
B2 H2A 1.12(5)
B2 H2B 1.21(4)
B2 H2C 1.20(4)
B2 H2D 1.13(5)
C1 H1 1.0000
C1 P1 1.746(3)
C1 P2 1.756(3)
C1 Yb 2.614(3)
C2 C3 1.385(5)
C2 C7 1.380(6)
C2 P1 1.820(3)
C3 H3 0.9500
C3 C4 1.393(6)
C4 H4 0.9500
C4 C5 1.345(7)
C5 H5 0.9500
C5 C6 1.369(7)
C6 H6 0.9500
C6 C7 1.397(6)
C7 H7 0.9500
C8 C9 1.395(5)
C8 C13 1.392(5)
C8 P1 1.814(4)
C9 H9 0.9500
C9 C10 1.393(6)
C10 H10 0.9500
C10 C11 1.372(7)
C11 H11 0.9500
C11 C12 1.374(6)
C12 H12 0.9500
C12 C13 1.376(5)
C13 H13 0.9500
C14 C15 1.381(5)
C14 C19 1.395(5)
C14 P2 1.825(3)
C15 H15 0.9500
C15 C16 1.381(5)
C16 H16 0.9500
C16 C17 1.382(5)
C17 H17 0.9500
C17 C18 1.377(6)
C18 H18 0.9500
C18 C19 1.376(5)
C19 H19 0.9500
C20 C21 1.386(5)
C20 C25 1.394(5)
C20 P2 1.814(3)
C21 H21 0.9500
C21 C22 1.386(5)
C22 H22 0.9500
C22 C23 1.373(6)
C23 H23 0.9500
C23 C24 1.370(6)
C24 H24 0.9500
C24 C25 1.384(5)
C25 H25 0.9500
C26 H26A 0.9800
C26 H26B 0.9800
C26 H26C 0.9800
C26 Si 1.852(6)
C27 H27A 0.9800
C27 H27B 0.9800
C27 H27C 0.9800
C27 Si 1.866(4)
C28 H28A 0.9800
C28 H28B 0.9800
C28 H28C 0.9800
C28 Si 1.858(5)
C29 H29A 0.9900
C29 H29B 0.9900
C29 C30 1.509(7)
C29 O1 1.455(5)
C30 H30A 0.9900
C30 H30B 0.9900
C30 H30C 0.9900
C30 H30D 0.9900
C30 C31A 1.365(18)
C30 C31B 1.599(17)
C31A H31A 0.9900
C31A H31B 0.9900
C31A C32 1.538(13)
C31B H31C 0.9900
C31B H31D 0.9900
C31B C32 1.403(14)
C32 H32A 0.9900
C32 H32B 0.9900
C32 H32C 0.9900
C32 H32D 0.9900
C32 O1 1.453(5)
C33 H33A 0.9900
C33 H33B 0.9900
C33 H33C 0.9900
C33 H33D 0.9900
C33 C34A 1.46(2)
C33 C34B 1.47(2)
C33 O2 1.397(6)
C34A H34A 0.9900
C34A H34B 0.9900
C34A C35A 1.59(4)
C34B H34C 0.9900
C34B H34D 0.9900
C34B C35B 1.42(4)
C35A H35A 0.9900
C35A H35B 0.9900
C35A C36 1.37(3)
C35B H35C 0.9900
C35B H35D 0.9900
C35B C36 1.53(3)
C36 H36A 0.9900
C36 H36B 0.9900
C36 H36C 0.9900
C36 H36D 0.9900
C36 O2 1.413(5)
N P2 1.599(3)
N Si 1.745(3)
N Yb 2.317(2)
O1 Yb 2.337(2)
P1 S 1.9975(14)
P1 Yb 3.2706(9)
P2 Yb 3.0286(8)
S Yb 2.8321(10)
Yb H2A 2.20(4)
Yb H2B 2.30(4)
Yb H1B 2.25(5)
Yb H1C 2.25(5)
Yb H2C 2.32(4)
Yb H1D 2.21(6)

loop_
_geom_torsion_atom_site_label_1
_geom_torsion_atom_site_label_2
_geom_torsion_atom_site_label_3
_geom_torsion_atom_site_label_4
_geom_torsion
C2 C3 C4 C5 -0.6(7)
C3 C2 C7 C6 -1.0(6)
C3 C2 P1 C1 -147.4(3)
C3 C2 P1 C8 91.6(3)
C3 C2 P1 S -26.0(3)
C3 C2 P1 Yb -90.7(3)
C3 C4 C5 C6 0.0(8)
C4 C5 C6 C7 0.1(7)
C5 C6 C7 C2 0.4(7)
C7 C2 C3 C4 1.1(6)
C7 C2 P1 C1 41.1(4)
C7 C2 P1 C8 -79.9(3)
C7 C2 P1 S 162.6(3)
C7 C2 P1 Yb 97.9(3)
C8 C9 C10 C11 -0.9(6)
C9 C8 C13 C12 0.8(5)
C9 C8 P1 C1 146.9(3)
C9 C8 P1 C2 -95.7(3)
C9 C8 P1 S 23.2(3)
C9 C8 P1 Yb 88.3(3)
C9 C10 C11 C12 1.3(6)
C10 C11 C12 C13 -0.6(6)
C11 C12 C13 C8 -0.5(6)
C13 C8 C9 C10 -0.2(5)
C13 C8 P1 C1 -36.2(3)
C13 C8 P1 C2 81.2(3)
C13 C8 P1 S -159.8(2)
C13 C8 P1 Yb -94.8(3)
C14 C15 C16 C17 1.3(6)
C15 C14 C19 C18 0.3(5)
C15 C14 P2 C1 -75.3(3)
C15 C14 P2 C20 168.4(3)
C15 C14 P2 N 45.3(3)
C15 C14 P2 Yb -4.0(4)
C15 C16 C17 C18 -0.5(6)
C16 C17 C18 C19 -0.4(6)
C17 C18 C19 C14 0.5(6)
C19 C14 C15 C16 -1.2(5)
C19 C14 P2 C1 104.8(3)
C19 C14 P2 C20 -11.6(3)
C19 C14 P2 N -134.6(3)
C19 C14 P2 Yb 176.1(2)
C20 C21 C22 C23 0.2(5)
C21 C20 C25 C24 -2.8(5)
C21 C20 P2 C1 -48.9(3)
C21 C20 P2 C14 73.3(3)
C21 C20 P2 N -165.7(3)
C21 C20 P2 Yb -112.0(3)
C21 C22 C23 C24 -2.1(6)
C22 C23 C24 C25 1.5(6)
C23 C24 C25 C20 1.0(5)
C25 C20 C21 C22 2.2(5)
C25 C20 P2 C1 134.1(3)
C25 C20 P2 C14 -103.7(3)
C25 C20 P2 N 17.3(3)
C25 C20 P2 Yb 71.0(3)
C29 C30 C31A C32 -24.8(10)
C29 C30 C31B C32 28.4(13)
C30 C29 O1 C32 9.1(5)
C30 C29 O1 Yb 172.4(3)
C30 C31A C32 O1 29.7(10)
C30 C31B C32 O1 -23.9(13)
C31A C32 O1 C29 -22.7(7)
C31A C32 O1 Yb 173.5(6)
C31B C32 O1 C29 10.5(9)
C31B C32 O1 Yb -153.3(8)
C33 C34A C35A C36 -16(2)
C33 C34B C35B C36 -8(2)
C34A C33 O2 C36 -13.0(13)
C34A C35A C36 O2 9(2)
C34B C33 O2 C36 -31.7(12)
C34B C35B C36 O2 -10.6(17)
C35A C36 O2 C33 1.4(12)
C35B C36 O2 C33 26.8(10)
O1 C29 C30 C31A 10.4(8)
O1 C29 C30 C31B -22.6(9)
O2 C33 C34A C35A 17.1(18)
O2 C33 C34B C35B 24.9(19)
P1 C1 P2 C14 43.0(3)
P1 C1 P2 C20 158.7(2)
P1 C1 P2 N -79.8(2)
P1 C1 P2 Yb -93.2(2)
P1 C2 C3 C4 -170.5(3)
P1 C2 C7 C6 170.4(3)
P1 C8 C9 C10 176.8(3)
P1 C8 C13 C12 -176.1(3)
P2 C1 P1 C2 -169.3(2)
P2 C1 P1 C8 -57.6(3)
P2 C1 P1 S 67.0(2)
P2 C1 P1 Yb 87.7(2)
P2 C14 C15 C16 178.9(3)
P2 C14 C19 C18 -179.7(3)
P2 C20 C21 C22 -174.8(3)
P2 C20 C25 C24 174.3(3)
P2 N Si C26 -116.9(3)
P2 N Si C27 4.9(3)
P2 N Si C28 124.6(3)
Si N P2 C1 165.8(2)
Si N P2 C14 40.3(3)
Si N P2 C20 -77.7(2)
Si N P2 Yb -179.0(3)
Yb C1 P1 C2 103.03(15)
Yb C1 P1 C8 -145.34(14)
Yb C1 P1 S -20.66(12)
Yb C1 P2 C14 136.13(13)
Yb C1 P2 C20 -108.11(13)
Yb C1 P2 N 13.34(14)
Yb N P2 C1 -15.25(17)
Yb N P2 C14 -140.73(13)
Yb N P2 C20 101.30(14)
Yb N Si C26 64.5(3)
Yb N Si C27 -173.8(2)
Yb N Si C28 -54.1(3)
